data_1545512
loop_
_publ_author_name
'Heins, Spencer P.'
'Wolczanski, Peter T.'
'Cundari, Thomas R.'
'MacMillan, Samantha N.'

_publ_section_title
;
 Redox non-innocence permits catalytic nitrene carbonylation by
 (dadi)Ti&#xE001;NAd (Ad = adamantyl)
;
_journal_issue 5
_journal_name_full 'Chem. Sci.'
_journal_page_first 3410
_journal_paper_doi 10.1039/C6SC05610E
_journal_volume 8
_journal_year 2017
_chemical_formula_sum 'C46 H55 N4 P Ti'
_chemical_formula_weight 742.81
_space_group_crystal_system monoclinic
_space_group_IT_number 14
_space_group_name_Hall '-P 2ybc'
_space_group_name_H-M_alt 'P 1 21/c 1'
_symmetry_space_group_name_Hall '-P 2ybc'
_symmetry_space_group_name_H-M 'P 1 21/c 1'
_atom_sites_solution_hydrogens geom
_audit_creation_method SHELXL-2014/7
_audit_update_record
;
2016-12-13 deposited with the CCDC.
2017-03-06 downloaded from the CCDC.
;
_cell_angle_alpha 90
_cell_angle_beta 108.022(2)
_cell_angle_gamma 90
_cell_formula_units_Z 4
_cell_length_a 18.3497(6)
_cell_length_b 10.3436(3)
_cell_length_c 25.5974(8)
_cell_measurement_reflns_used 6413
_cell_measurement_temperature 223(2)
_cell_measurement_theta_max 24.98
_cell_measurement_theta_min 2.42
_cell_volume 4620.1(3)
_computing_cell_refinement 'Bruker SAINT'
_computing_data_collection 'Bruker APEX2'
_computing_data_reduction 'Bruker SAINT'
_computing_molecular_graphics 'Bruker SHELXTL'
_computing_publication_material 'Bruker SHELXTL'
_computing_structure_refinement 'SHELXL-2014/7 (Sheldrick, 2014)'
_computing_structure_solution 'SHELXS-97 (Sheldrick 2008)'
_diffrn_ambient_temperature 223(2)
_diffrn_measured_fraction_theta_full 1.000
_diffrn_measured_fraction_theta_max 1.000
_diffrn_measurement_device_type 'Bruker APEX-II CCD'
_diffrn_measurement_method '\f and \w scans'
_diffrn_radiation_type MoK\a
_diffrn_radiation_wavelength 0.71073
_diffrn_reflns_av_R_equivalents 0.0524
_diffrn_reflns_av_unetI/netI 0.0504
_diffrn_reflns_Laue_measured_fraction_full 1.000
_diffrn_reflns_Laue_measured_fraction_max 1.000
_diffrn_reflns_limit_h_max 20
_diffrn_reflns_limit_h_min -21
_diffrn_reflns_limit_k_max 12
_diffrn_reflns_limit_k_min -12
_diffrn_reflns_limit_l_max 29
_diffrn_reflns_limit_l_min -30
_diffrn_reflns_number 40189
_diffrn_reflns_point_group_measured_fraction_full 1.000
_diffrn_reflns_point_group_measured_fraction_max 1.000
_diffrn_reflns_theta_full 25.027
_diffrn_reflns_theta_max 25.027
_diffrn_reflns_theta_min 1.719
_exptl_absorpt_coefficient_mu 0.252
_exptl_absorpt_correction_T_max 0.7461
_exptl_absorpt_correction_T_min 0.7050
_exptl_absorpt_correction_type multi-scan
_exptl_absorpt_process_details 'SADABS 2014/5'
_exptl_crystal_colour red
_exptl_crystal_density_diffrn 1.068
_exptl_crystal_description block
_exptl_crystal_F_000 1584
_exptl_crystal_size_max 0.210
_exptl_crystal_size_mid 0.180
_exptl_crystal_size_min 0.180
_refine_diff_density_max 0.396
_refine_diff_density_min -0.241
_refine_diff_density_rms 0.046
_refine_ls_extinction_method none
_refine_ls_goodness_of_fit_ref 1.048
_refine_ls_hydrogen_treatment constr
_refine_ls_matrix_type full
_refine_ls_number_parameters 479
_refine_ls_number_reflns 8152
_refine_ls_number_restraints 0
_refine_ls_restrained_S_all 1.048
_refine_ls_R_factor_all 0.0672
_refine_ls_R_factor_gt 0.0471
_refine_ls_shift/su_max 0.001
_refine_ls_shift/su_mean 0.000
_refine_ls_structure_factor_coef Fsqd
_refine_ls_weighting_details 'w=1/[\s^2^(Fo^2^)+(0.0657P)^2^+0.8509P] where P=(Fo^2^+2Fc^2^)/3'
_refine_ls_weighting_scheme calc
_refine_ls_wR_factor_gt 0.1205
_refine_ls_wR_factor_ref 0.1340
_reflns_Friedel_coverage 0.000
_reflns_number_gt 6007
_reflns_number_total 8152
_reflns_threshold_expression 'I > 2\s(I)'
_cod_data_source_file c6sc05610e2.cif
_cod_data_source_block sh17_a_sq
_cod_depositor_comments 'Adding full bibliography for 1545511--1545513.cif.'
_cod_database_code 1545512
_shelx_shelxl_version_number 2014/7
_shelx_space_group_comment
; 
The symmetry employed for this shelxl refinement is uniquely defined 
by the following loop, which should always be used as a source of 
symmetry information in preference to the above space-group names. 
They are only intended as comments. 
;
_shelx_estimated_absorpt_t_min 0.949
_shelx_estimated_absorpt_t_max 0.956

loop_
_space_group_symop_operation_xyz
'x, y, z'
'-x, y+1/2, -z+1/2'
'-x, -y, -z'
'x, -y-1/2, z-1/2'

loop_
_atom_site_label
_atom_site_type_symbol
_atom_site_fract_x
_atom_site_fract_y
_atom_site_fract_z
_atom_site_U_iso_or_equiv
_atom_site_adp_type
_atom_site_occupancy
_atom_site_site_symmetry_order
_atom_site_calc_flag
_atom_site_refinement_flags_posn
_atom_site_refinement_flags_adp
Ti Ti 0.34749(2) 0.63303(4) 0.54538(2) 0.03282(13) Uani 1 1 d . .
P P 0.40935(4) 0.80228(6) 0.62155(3) 0.04313(18) Uani 1 1 d . .
N1 N 0.26171(9) 0.70158(18) 0.48236(7) 0.0371(4) Uani 1 1 d . .
N2 N 0.40488(10) 0.72665(18) 0.50100(7) 0.0363(4) Uani 1 1 d . .
N3 N 0.45392(10) 0.55338(18) 0.56600(7) 0.0358(4) Uani 1 1 d . .
N4 N 0.33735(10) 0.47716(17) 0.58943(7) 0.0348(4) Uani 1 1 d . .
C1 C 0.18888(12) 0.6441(2) 0.45322(9) 0.0379(5) Uani 1 1 d . .
C2 C 0.18084(13) 0.5804(2) 0.40289(9) 0.0435(6) Uani 1 1 d . .
C3 C 0.10938(14) 0.5305(3) 0.37396(10) 0.0523(7) Uani 1 1 d . .
H3 H 0.1027 0.4895 0.3400 0.063 Uiso 1 1 calc R U
C4 C 0.04797(14) 0.5403(3) 0.39425(11) 0.0566(7) Uani 1 1 d . .
H4 H 0.0001 0.5057 0.3742 0.068 Uiso 1 1 calc R U
C5 C 0.05695(13) 0.6003(3) 0.44352(11) 0.0523(7) Uani 1 1 d . .
H5 H 0.0149 0.6056 0.4570 0.063 Uiso 1 1 calc R U
C6 C 0.12638(13) 0.6535(2) 0.47396(9) 0.0414(6) Uani 1 1 d . .
C7 C 0.13210(14) 0.7284(3) 0.52628(10) 0.0487(6) Uani 1 1 d . .
H7 H 0.1866 0.7280 0.5490 0.058 Uiso 1 1 calc R U
C8 C 0.1088(2) 0.8684(3) 0.51315(13) 0.0784(9) Uani 1 1 d . .
H8A H 0.1418 0.9077 0.4944 0.118 Uiso 1 1 calc R U
H8B H 0.1139 0.9150 0.5470 0.118 Uiso 1 1 calc R U
H8C H 0.0560 0.8721 0.4897 0.118 Uiso 1 1 calc R U
C9 C 0.08632(16) 0.6679(3) 0.56046(12) 0.0653(8) Uani 1 1 d . .
H9A H 0.0320 0.6749 0.5408 0.098 Uiso 1 1 calc R U
H9B H 0.0976 0.7129 0.5953 0.098 Uiso 1 1 calc R U
H9C H 0.1002 0.5775 0.5670 0.098 Uiso 1 1 calc R U
C10 C 0.24696(14) 0.5642(3) 0.37912(10) 0.0483(6) Uani 1 1 d . .
H10 H 0.2933 0.6015 0.4058 0.058 Uiso 1 1 calc R U
C11 C 0.23250(17) 0.6379(3) 0.32510(11) 0.0670(8) Uani 1 1 d . .
H11A H 0.1899 0.5987 0.2972 0.100 Uiso 1 1 calc R U
H11B H 0.2780 0.6344 0.3135 0.100 Uiso 1 1 calc R U
H11C H 0.2204 0.7273 0.3303 0.100 Uiso 1 1 calc R U
C12 C 0.26388(15) 0.4218(3) 0.37108(11) 0.0618(7) Uani 1 1 d . .
H12A H 0.2187 0.3815 0.3462 0.093 Uiso 1 1 calc R U
H12B H 0.2777 0.3776 0.4062 0.093 Uiso 1 1 calc R U
H12C H 0.3060 0.4160 0.3558 0.093 Uiso 1 1 calc R U
C13 C 0.28326(12) 0.8062(2) 0.45492(9) 0.0370(5) Uani 1 1 d . .
C14 C 0.23323(14) 0.8900(2) 0.41789(10) 0.0466(6) Uani 1 1 d . .
H14 H 0.1800 0.8809 0.4103 0.056 Uiso 1 1 calc R U
C15 C 0.26242(15) 0.9867(3) 0.39240(10) 0.0528(7) Uani 1 1 d . .
H15 H 0.2286 1.0432 0.3677 0.063 Uiso 1 1 calc R U
C16 C 0.34033(15) 1.0008(3) 0.40293(10) 0.0534(7) Uani 1 1 d . .
H16 H 0.3593 1.0667 0.3854 0.064 Uiso 1 1 calc R U
C17 C 0.39084(14) 0.9181(2) 0.43930(10) 0.0460(6) Uani 1 1 d . .
H17 H 0.4440 0.9283 0.4465 0.055 Uiso 1 1 calc R U
C18 C 0.36301(13) 0.8207(2) 0.46498(9) 0.0388(5) Uani 1 1 d . .
C19 C 0.48150(12) 0.7019(2) 0.50927(9) 0.0407(6) Uani 1 1 d . .
H19 H 0.5117 0.7480 0.4919 0.049 Uiso 1 1 calc R U
C20 C 0.50813(13) 0.6052(2) 0.54473(9) 0.0408(6) Uani 1 1 d . .
H20 H 0.5589 0.5753 0.5543 0.049 Uiso 1 1 calc R U
C21 C 0.46944(12) 0.4478(2) 0.60175(9) 0.0359(5) Uani 1 1 d . .
C22 C 0.53874(13) 0.3829(2) 0.62293(9) 0.0437(6) Uani 1 1 d . .
H22 H 0.5821 0.4107 0.6139 0.052 Uiso 1 1 calc R U
C23 C 0.54401(14) 0.2778(2) 0.65712(10) 0.0468(6) Uani 1 1 d . .
H23 H 0.5909 0.2341 0.6713 0.056 Uiso 1 1 calc R U
C24 C 0.48016(13) 0.2366(2) 0.67054(9) 0.0440(6) Uani 1 1 d . .
H24 H 0.4842 0.1655 0.6941 0.053 Uiso 1 1 calc R U
C25 C 0.41062(13) 0.2991(2) 0.64965(9) 0.0399(5) Uani 1 1 d . .
H25 H 0.3675 0.2696 0.6586 0.048 Uiso 1 1 calc R U
C26 C 0.40428(12) 0.4064(2) 0.61510(8) 0.0347(5) Uani 1 1 d . .
C27 C 0.26871(12) 0.4285(2) 0.59886(9) 0.0352(5) Uani 1 1 d . .
C28 C 0.21971(12) 0.3450(2) 0.56002(9) 0.0398(5) Uani 1 1 d . .
C29 C 0.15622(13) 0.2949(2) 0.57132(11) 0.0480(6) Uani 1 1 d . .
H29 H 0.1227 0.2404 0.5454 0.058 Uiso 1 1 calc R U
C30 C 0.14095(14) 0.3230(3) 0.61973(11) 0.0516(7) Uani 1 1 d . .
H30 H 0.0984 0.2857 0.6270 0.062 Uiso 1 1 calc R U
C31 C 0.18804(13) 0.4049(2) 0.65687(10) 0.0473(6) Uani 1 1 d . .
H31 H 0.1770 0.4241 0.6895 0.057 Uiso 1 1 calc R U
C32 C 0.25185(13) 0.4607(2) 0.64766(9) 0.0414(6) Uani 1 1 d . .
C33 C 0.30126(15) 0.5514(3) 0.69068(10) 0.0547(7) Uani 1 1 d . .
H33 H 0.3396 0.5907 0.6755 0.066 Uiso 1 1 calc R U
C34 C 0.34442(19) 0.4798(4) 0.74340(12) 0.0881(11) Uani 1 1 d . .
H34A H 0.3802 0.5384 0.7681 0.132 Uiso 1 1 calc R U
H34B H 0.3723 0.4076 0.7346 0.132 Uiso 1 1 calc R U
H34C H 0.3082 0.4479 0.7610 0.132 Uiso 1 1 calc R U
C35 C 0.25449(18) 0.6604(3) 0.70450(12) 0.0692(8) Uani 1 1 d . .
H35A H 0.2256 0.7042 0.6710 0.104 Uiso 1 1 calc R U
H35B H 0.2887 0.7216 0.7289 0.104 Uiso 1 1 calc R U
H35C H 0.2195 0.6250 0.7224 0.104 Uiso 1 1 calc R U
C36 C 0.23633(13) 0.3063(2) 0.50731(10) 0.0462(6) Uani 1 1 d . .
H36 H 0.2558 0.3840 0.4934 0.055 Uiso 1 1 calc R U
C37 C 0.29861(16) 0.2023(3) 0.51755(11) 0.0657(8) Uani 1 1 d . .
H37A H 0.2819 0.1254 0.5323 0.099 Uiso 1 1 calc R U
H37B H 0.3455 0.2344 0.5437 0.099 Uiso 1 1 calc R U
H37C H 0.3079 0.1813 0.4832 0.099 Uiso 1 1 calc R U
C38 C 0.16520(15) 0.2603(3) 0.46206(10) 0.0609(7) Uani 1 1 d . .
H38A H 0.1481 0.1785 0.4727 0.091 Uiso 1 1 calc R U
H38B H 0.1776 0.2492 0.4281 0.091 Uiso 1 1 calc R U
H38C H 0.1248 0.3241 0.4566 0.091 Uiso 1 1 calc R U
C39 C 0.45809(17) 0.9280(3) 0.59587(12) 0.0646(8) Uani 1 1 d . .
H39A H 0.4856 0.9839 0.6259 0.097 Uiso 1 1 calc R U
H39B H 0.4208 0.9785 0.5683 0.097 Uiso 1 1 calc R U
H39C H 0.4940 0.8889 0.5796 0.097 Uiso 1 1 calc R U
C40 C 0.48707(16) 0.7278(3) 0.67560(11) 0.0651(8) Uani 1 1 d . .
H40A H 0.5227 0.6870 0.6595 0.098 Uiso 1 1 calc R U
H40B H 0.4662 0.6632 0.6945 0.098 Uiso 1 1 calc R U
H40C H 0.5137 0.7935 0.7016 0.098 Uiso 1 1 calc R U
C41 C 0.35656(14) 0.8979(2) 0.65710(10) 0.0447(6) Uani 1 1 d . .
C42 C 0.28482(16) 0.9429(3) 0.62707(11) 0.0575(7) Uani 1 1 d . .
H42 H 0.2638 0.9185 0.5901 0.069 Uiso 1 1 calc R U
C43 C 0.24353(19) 1.0235(3) 0.65078(13) 0.0706(8) Uani 1 1 d . .
H43 H 0.1947 1.0528 0.6299 0.085 Uiso 1 1 calc R U
C44 C 0.27380(19) 1.0607(3) 0.70463(13) 0.0702(9) Uani 1 1 d . .
H44 H 0.2458 1.1153 0.7207 0.084 Uiso 1 1 calc R U
C45 C 0.34527(19) 1.0177(3) 0.73489(12) 0.0660(8) Uani 1 1 d . .
H45 H 0.3662 1.0435 0.7717 0.079 Uiso 1 1 calc R U
C46 C 0.38646(16) 0.9369(3) 0.71159(10) 0.0552(7) Uani 1 1 d . .
H46 H 0.4352 0.9079 0.7327 0.066 Uiso 1 1 calc R U

loop_
_atom_site_aniso_label
_atom_site_aniso_U_11
_atom_site_aniso_U_22
_atom_site_aniso_U_33
_atom_site_aniso_U_23
_atom_site_aniso_U_13
_atom_site_aniso_U_12
Ti 0.0277(2) 0.0376(3) 0.0344(2) 0.00070(17) 0.01153(16) -0.00293(17)
P 0.0426(4) 0.0432(4) 0.0449(4) -0.0045(3) 0.0155(3) -0.0066(3)
N1 0.0293(10) 0.0442(12) 0.0381(10) 0.0041(8) 0.0110(8) -0.0061(8)
N2 0.0299(10) 0.0424(11) 0.0378(10) 0.0019(8) 0.0122(8) -0.0032(8)
N3 0.0322(10) 0.0392(11) 0.0380(10) -0.0004(8) 0.0140(8) -0.0040(8)
N4 0.0301(10) 0.0383(11) 0.0372(10) -0.0013(8) 0.0122(8) -0.0050(8)
C1 0.0299(12) 0.0396(14) 0.0419(13) 0.0061(10) 0.0079(10) -0.0017(10)
C2 0.0347(13) 0.0535(16) 0.0418(13) 0.0047(11) 0.0110(10) -0.0036(11)
C3 0.0393(15) 0.0661(19) 0.0468(15) -0.0052(13) 0.0064(11) -0.0069(13)
C4 0.0309(14) 0.072(2) 0.0612(17) -0.0047(14) 0.0050(12) -0.0082(13)
C5 0.0295(13) 0.0647(18) 0.0632(17) 0.0013(14) 0.0151(12) -0.0018(12)
C6 0.0327(13) 0.0471(15) 0.0448(13) 0.0066(11) 0.0127(10) 0.0015(11)
C7 0.0370(14) 0.0587(17) 0.0544(15) -0.0016(12) 0.0197(11) 0.0001(12)
C8 0.105(3) 0.060(2) 0.080(2) -0.0002(17) 0.0428(19) 0.0082(18)
C9 0.0541(17) 0.084(2) 0.0657(18) 0.0017(16) 0.0299(14) -0.0025(15)
C10 0.0410(14) 0.0618(18) 0.0443(14) -0.0036(12) 0.0164(11) -0.0082(12)
C11 0.073(2) 0.078(2) 0.0587(18) 0.0050(15) 0.0333(15) 0.0028(16)
C12 0.0509(16) 0.075(2) 0.0628(18) -0.0075(15) 0.0230(13) -0.0007(15)
C13 0.0348(13) 0.0409(14) 0.0367(12) 0.0004(10) 0.0132(10) -0.0036(10)
C14 0.0417(14) 0.0503(16) 0.0471(14) 0.0061(12) 0.0128(11) 0.0028(12)
C15 0.0580(17) 0.0507(16) 0.0489(15) 0.0127(12) 0.0152(12) 0.0032(13)
C16 0.0624(18) 0.0508(16) 0.0527(16) 0.0097(13) 0.0259(13) -0.0051(13)
C17 0.0444(14) 0.0487(15) 0.0485(14) 0.0056(12) 0.0197(11) -0.0069(12)
C18 0.0396(13) 0.0440(14) 0.0350(12) 0.0013(10) 0.0147(10) -0.0029(11)
C19 0.0344(13) 0.0486(15) 0.0440(14) -0.0022(11) 0.0191(10) -0.0097(11)
C20 0.0286(12) 0.0479(15) 0.0481(14) -0.0017(11) 0.0151(10) -0.0036(10)
C21 0.0326(12) 0.0382(13) 0.0364(12) -0.0057(10) 0.0099(9) -0.0003(10)
C22 0.0346(13) 0.0535(16) 0.0434(14) -0.0011(12) 0.0124(10) 0.0022(11)
C23 0.0406(14) 0.0489(16) 0.0468(14) 0.0017(12) 0.0075(11) 0.0098(12)
C24 0.0466(15) 0.0424(14) 0.0405(13) 0.0021(11) 0.0101(11) 0.0026(11)
C25 0.0379(13) 0.0402(14) 0.0428(13) -0.0003(10) 0.0143(10) -0.0023(11)
C26 0.0304(12) 0.0385(13) 0.0352(12) -0.0025(10) 0.0099(9) -0.0005(10)
C27 0.0321(12) 0.0333(13) 0.0410(13) 0.0058(10) 0.0125(10) -0.0008(10)
C28 0.0352(13) 0.0373(14) 0.0454(14) 0.0051(10) 0.0102(10) -0.0013(10)
C29 0.0330(13) 0.0449(15) 0.0637(17) 0.0016(12) 0.0112(12) -0.0055(11)
C30 0.0362(14) 0.0545(17) 0.0700(18) 0.0120(14) 0.0252(13) -0.0022(12)
C31 0.0431(14) 0.0514(16) 0.0538(15) 0.0051(12) 0.0242(12) 0.0002(12)
C32 0.0386(13) 0.0444(14) 0.0449(14) 0.0050(11) 0.0181(11) -0.0006(11)
C33 0.0528(16) 0.0690(19) 0.0498(15) -0.0100(13) 0.0271(13) -0.0120(14)
C34 0.089(2) 0.100(3) 0.0576(19) -0.0243(18) -0.0036(17) 0.020(2)
C35 0.086(2) 0.0560(19) 0.074(2) -0.0104(15) 0.0370(17) -0.0103(16)
C36 0.0460(15) 0.0450(15) 0.0464(14) -0.0026(11) 0.0126(11) -0.0082(12)
C37 0.0630(19) 0.071(2) 0.0593(17) -0.0192(15) 0.0129(14) 0.0086(15)
C38 0.0593(18) 0.0638(19) 0.0529(16) -0.0034(14) 0.0077(13) -0.0117(14)
C39 0.074(2) 0.0565(18) 0.078(2) -0.0189(15) 0.0445(16) -0.0279(15)
C40 0.0535(17) 0.074(2) 0.0575(17) -0.0170(15) 0.0021(13) 0.0065(15)
C41 0.0506(15) 0.0401(14) 0.0462(14) 0.0013(11) 0.0191(12) -0.0062(11)
C42 0.0625(18) 0.0543(18) 0.0560(16) -0.0003(13) 0.0187(14) 0.0087(14)
C43 0.075(2) 0.061(2) 0.076(2) 0.0073(16) 0.0243(17) 0.0193(16)
C44 0.086(2) 0.059(2) 0.080(2) -0.0069(16) 0.0458(19) 0.0052(17)
C45 0.083(2) 0.067(2) 0.0581(18) -0.0101(15) 0.0374(16) -0.0098(17)
C46 0.0580(17) 0.0640(18) 0.0487(16) -0.0045(13) 0.0242(13) -0.0071(14)

loop_
_atom_type_symbol
_atom_type_description
_atom_type_scat_dispersion_real
_atom_type_scat_dispersion_imag
_atom_type_scat_source
C C 0.0033 0.0016 'International Tables Vol C Tables 4.2.6.8 and 6.1.1.4'
H H 0.0000 0.0000 'International Tables Vol C Tables 4.2.6.8 and 6.1.1.4'
N N 0.0061 0.0033 'International Tables Vol C Tables 4.2.6.8 and 6.1.1.4'
P P 0.1023 0.0942 'International Tables Vol C Tables 4.2.6.8 and 6.1.1.4'
Ti Ti 0.2776 0.4457 'International Tables Vol C Tables 4.2.6.8 and 6.1.1.4'

loop_
_geom_angle_atom_site_label_1
_geom_angle_atom_site_label_2
_geom_angle_atom_site_label_3
_geom_angle
N1 Ti N4 123.37(7)
N1 Ti N2 78.10(7)
N4 Ti N2 148.83(7)
N1 Ti N3 143.60(7)
N4 Ti N3 77.14(7)
N2 Ti N3 73.38(7)
N1 Ti P 114.64(6)
N4 Ti P 102.35(5)
N2 Ti P 85.21(5)
N3 Ti P 85.23(5)
C39 P C41 100.99(12)
C39 P C40 102.74(15)
C41 P C40 105.29(12)
C39 P Ti 111.11(9)
C41 P Ti 124.43(8)
C40 P Ti 109.97(9)
C13 N1 C1 114.59(17)
C13 N1 Ti 113.63(13)
C1 N1 Ti 129.97(14)
C19 N2 C18 123.87(18)
C19 N2 Ti 120.59(15)
C18 N2 Ti 115.43(14)
C20 N3 C21 122.41(18)
C20 N3 Ti 119.44(15)
C21 N3 Ti 118.14(14)
C26 N4 C27 114.94(18)
C26 N4 Ti 117.44(14)
C27 N4 Ti 127.61(14)
C6 C1 C2 120.5(2)
C6 C1 N1 120.6(2)
C2 C1 N1 118.84(19)
C3 C2 C1 118.3(2)
C3 C2 C10 118.8(2)
C1 C2 C10 122.9(2)
C4 C3 C2 121.1(2)
C4 C3 H3 119.4
C2 C3 H3 119.4
C5 C4 C3 119.9(2)
C5 C4 H4 120.0
C3 C4 H4 120.0
C4 C5 C6 121.7(2)
C4 C5 H5 119.1
C6 C5 H5 119.1
C5 C6 C1 118.4(2)
C5 C6 C7 119.9(2)
C1 C6 C7 121.6(2)
C8 C7 C9 110.6(2)
C8 C7 C6 110.7(2)
C9 C7 C6 113.4(2)
C8 C7 H7 107.3
C9 C7 H7 107.3
C6 C7 H7 107.3
C7 C8 H8A 109.5
C7 C8 H8B 109.5
H8A C8 H8B 109.5
C7 C8 H8C 109.5
H8A C8 H8C 109.5
H8B C8 H8C 109.5
C7 C9 H9A 109.5
C7 C9 H9B 109.5
H9A C9 H9B 109.5
C7 C9 H9C 109.5
H9A C9 H9C 109.5
H9B C9 H9C 109.5
C2 C10 C11 111.7(2)
C2 C10 C12 112.2(2)
C11 C10 C12 110.1(2)
C2 C10 H10 107.5
C11 C10 H10 107.5
C12 C10 H10 107.5
C10 C11 H11A 109.5
C10 C11 H11B 109.5
H11A C11 H11B 109.5
C10 C11 H11C 109.5
H11A C11 H11C 109.5
H11B C11 H11C 109.5
C10 C12 H12A 109.5
C10 C12 H12B 109.5
H12A C12 H12B 109.5
C10 C12 H12C 109.5
H12A C12 H12C 109.5
H12B C12 H12C 109.5
C14 C13 N1 125.9(2)
C14 C13 C18 118.9(2)
N1 C13 C18 115.13(19)
C15 C14 C13 119.8(2)
C15 C14 H14 120.1
C13 C14 H14 120.1
C16 C15 C14 120.8(2)
C16 C15 H15 119.6
C14 C15 H15 119.6
C15 C16 C17 120.2(2)
C15 C16 H16 119.9
C17 C16 H16 119.9
C18 C17 C16 120.0(2)
C18 C17 H17 120.0
C16 C17 H17 120.0
C17 C18 N2 127.8(2)
C17 C18 C13 120.3(2)
N2 C18 C13 111.94(19)
C20 C19 N2 112.6(2)
C20 C19 H19 123.7
N2 C19 H19 123.7
C19 C20 N3 113.6(2)
C19 C20 H20 123.2
N3 C20 H20 123.2
C22 C21 N3 127.5(2)
C22 C21 C26 120.1(2)
N3 C21 C26 112.37(19)
C23 C22 C21 120.2(2)
C23 C22 H22 119.9
C21 C22 H22 119.9
C22 C23 C24 120.0(2)
C22 C23 H23 120.0
C24 C23 H23 120.0
C25 C24 C23 120.7(2)
C25 C24 H24 119.6
C23 C24 H24 119.6
C24 C25 C26 120.1(2)
C24 C25 H25 120.0
C26 C25 H25 120.0
C25 C26 N4 126.67(19)
C25 C26 C21 118.9(2)
N4 C26 C21 114.40(19)
C28 C27 C32 120.0(2)
C28 C27 N4 119.61(19)
C32 C27 N4 120.35(19)
C29 C28 C27 118.4(2)
C29 C28 C36 119.8(2)
C27 C28 C36 121.7(2)
C30 C29 C28 121.7(2)
C30 C29 H29 119.2
C28 C29 H29 119.2
C31 C30 C29 119.6(2)
C31 C30 H30 120.2
C29 C30 H30 120.2
C30 C31 C32 121.7(2)
C30 C31 H31 119.2
C32 C31 H31 119.2
C31 C32 C27 118.5(2)
C31 C32 C33 118.7(2)
C27 C32 C33 122.8(2)
C32 C33 C35 111.9(2)
C32 C33 C34 111.8(2)
C35 C33 C34 109.2(2)
C32 C33 H33 107.9
C35 C33 H33 107.9
C34 C33 H33 107.9
C33 C34 H34A 109.5
C33 C34 H34B 109.5
H34A C34 H34B 109.5
C33 C34 H34C 109.5
H34A C34 H34C 109.5
H34B C34 H34C 109.5
C33 C35 H35A 109.5
C33 C35 H35B 109.5
H35A C35 H35B 109.5
C33 C35 H35C 109.5
H35A C35 H35C 109.5
H35B C35 H35C 109.5
C28 C36 C38 113.2(2)
C28 C36 C37 112.1(2)
C38 C36 C37 109.2(2)
C28 C36 H36 107.4
C38 C36 H36 107.4
C37 C36 H36 107.4
C36 C37 H37A 109.5
C36 C37 H37B 109.5
H37A C37 H37B 109.5
C36 C37 H37C 109.5
H37A C37 H37C 109.5
H37B C37 H37C 109.5
C36 C38 H38A 109.5
C36 C38 H38B 109.5
H38A C38 H38B 109.5
C36 C38 H38C 109.5
H38A C38 H38C 109.5
H38B C38 H38C 109.5
P C39 H39A 109.5
P C39 H39B 109.5
H39A C39 H39B 109.5
P C39 H39C 109.5
H39A C39 H39C 109.5
H39B C39 H39C 109.5
P C40 H40A 109.5
P C40 H40B 109.5
H40A C40 H40B 109.5
P C40 H40C 109.5
H40A C40 H40C 109.5
H40B C40 H40C 109.5
C42 C41 C46 118.2(2)
C42 C41 P 117.95(19)
C46 C41 P 123.7(2)
C41 C42 C43 120.9(3)
C41 C42 H42 119.5
C43 C42 H42 119.5
C44 C43 C42 120.1(3)
C44 C43 H43 119.9
C42 C43 H43 119.9
C43 C44 C45 119.6(3)
C43 C44 H44 120.2
C45 C44 H44 120.2
C44 C45 C46 120.5(3)
C44 C45 H45 119.8
C46 C45 H45 119.8
C45 C46 C41 120.7(3)
C45 C46 H46 119.7
C41 C46 H46 119.7

loop_
_geom_bond_atom_site_label_1
_geom_bond_atom_site_label_2
_geom_bond_distance
Ti N1 2.0029(18)
Ti N4 2.0088(18)
Ti N2 2.0194(18)
Ti N3 2.0332(18)
Ti P 2.6049(7)
P C39 1.813(3)
P C41 1.814(3)
P C40 1.822(3)
N1 C13 1.411(3)
N1 C1 1.442(3)
N2 C19 1.379(3)
N2 C18 1.396(3)
N3 C20 1.381(3)
N3 C21 1.396(3)
N4 C26 1.406(3)
N4 C27 1.444(3)
C1 C6 1.408(3)
C1 C2 1.414(3)
C2 C3 1.390(3)
C2 C10 1.525(3)
C3 C4 1.383(3)
C3 H3 0.9400
C4 C5 1.369(4)
C4 H4 0.9400
C5 C6 1.385(3)
C5 H5 0.9400
C6 C7 1.522(3)
C7 C8 1.518(4)
C7 C9 1.522(3)
C7 H7 0.9900
C8 H8A 0.9700
C8 H8B 0.9700
C8 H8C 0.9700
C9 H9A 0.9700
C9 H9B 0.9700
C9 H9C 0.9700
C10 C11 1.529(4)
C10 C12 1.533(4)
C10 H10 0.9900
C11 H11A 0.9700
C11 H11B 0.9700
C11 H11C 0.9700
C12 H12A 0.9700
C12 H12B 0.9700
C12 H12C 0.9700
C13 C14 1.398(3)
C13 C18 1.413(3)
C14 C15 1.389(3)
C14 H14 0.9400
C15 C16 1.378(4)
C15 H15 0.9400
C16 C17 1.387(3)
C16 H16 0.9400
C17 C18 1.385(3)
C17 H17 0.9400
C19 C20 1.338(3)
C19 H19 0.9400
C20 H20 0.9400
C21 C22 1.391(3)
C21 C26 1.408(3)
C22 C23 1.381(3)
C22 H22 0.9400
C23 C24 1.386(3)
C23 H23 0.9400
C24 C25 1.382(3)
C24 H24 0.9400
C25 C26 1.402(3)
C25 H25 0.9400
C27 C28 1.411(3)
C27 C32 1.416(3)
C28 C29 1.385(3)
C28 C36 1.526(3)
C29 C30 1.383(4)
C29 H29 0.9400
C30 C31 1.364(3)
C30 H30 0.9400
C31 C32 1.390(3)
C31 H31 0.9400
C32 C33 1.515(3)
C33 C35 1.524(4)
C33 C34 1.528(4)
C33 H33 0.9900
C34 H34A 0.9700
C34 H34B 0.9700
C34 H34C 0.9700
C35 H35A 0.9700
C35 H35B 0.9700
C35 H35C 0.9700
C36 C38 1.528(3)
C36 C37 1.531(4)
C36 H36 0.9900
C37 H37A 0.9700
C37 H37B 0.9700
C37 H37C 0.9700
C38 H38A 0.9700
C38 H38B 0.9700
C38 H38C 0.9700
C39 H39A 0.9700
C39 H39B 0.9700
C39 H39C 0.9700
C40 H40A 0.9700
C40 H40B 0.9700
C40 H40C 0.9700
C41 C42 1.384(3)
C41 C46 1.391(3)
C42 C43 1.386(4)
C42 H42 0.9400
C43 C44 1.372(4)
C43 H43 0.9400
C44 C45 1.375(4)
C44 H44 0.9400
C45 C46 1.380(4)
C45 H45 0.9400
C46 H46 0.9400
